data_7025069
loop_
_publ_author_name
'Escuer, Albert'
'Cordero, Beatriz'
'Font-Bardia, Merc\'e'
'Calvet, Teresa'
'Roubeau, Olivier'
'Teat, Simon J.'
'Fedi, Serena'
'Fabrizi de Biani, Fabrizia'

_publ_section_title
;
 Manganese clusters derived from a 2,6-diacetylpyridine dioximato ligand:
 structure and magnetic study
;
_journal_issue 20
_journal_name_full 'Dalton Transactions'
_journal_page_first 4817
_journal_paper_doi 10.1039/b924977j
_journal_volume 39
_journal_year 2010
_chemical_compound_source 'synthesis as described'
_chemical_formula_moiety 'C28 H32 Mn3 N9 O8, (C4 H10 O),(C H4 O), (N O3)'
_chemical_formula_sum 'C33 H46 Mn3 N10 O13'
_chemical_formula_weight 955.62
_chemical_name_systematic
;
?
;
_space_group_IT_number 2
_symmetry_cell_setting triclinic
_symmetry_Int_Tables_number 2
_symmetry_space_group_name_Hall '-P 1'
_symmetry_space_group_name_H-M 'P -1'
_atom_sites_solution_hydrogens geom
_atom_sites_solution_primary direct
_atom_sites_solution_secondary difmap
_audit_conform_dict_location ftp://ftp.iucr.org/pub/cif_core.dic
_audit_conform_dict_name cif_core.dic
_audit_conform_dict_version 2.3
_audit_creation_date 2008-02-28T13:49:06-00:00
_audit_creation_method 'WinGX routine CIF_UPDATE'
_cell_angle_alpha 111.129(4)
_cell_angle_beta 90.096(5)
_cell_angle_gamma 96.750(4)
_cell_formula_units_Z 2
_cell_length_a 11.9452(7)
_cell_length_b 13.0013(8)
_cell_length_c 14.0001(8)
_cell_measurement_reflns_used 1893
_cell_measurement_temperature 100(2)
_cell_measurement_theta_max 26.22
_cell_measurement_theta_min 2.26
_cell_measurement_wavelength 0.71073
_cell_volume 2011.8(2)
_computing_cell_refinement 'APPEX2 (BRUKER AXS, 2005)'
_computing_data_collection 'APPEX2 (BRUKER AXS, 2005)'
_computing_data_reduction 'APPEX2 (BRUKER AXS, 2005)'
_computing_molecular_graphics 'Ortep-3 for Windows (Farrugia, 1997)'
_computing_publication_material 'WinGX publication routines (Farrugia, 1999)'
_computing_structure_refinement 'SHELXL-97 (Sheldrick, 1997)'
_computing_structure_solution 'SIR-97 (Giacovazzo et all, 1999)'
_diffrn_ambient_temperature 100(2)
_diffrn_measured_fraction_theta_full 0.962
_diffrn_measured_fraction_theta_max 0.962
_diffrn_measurement_device 'four-circle diffractometer'
_diffrn_measurement_device_type 'BRUKER APPEX-II CCD'
_diffrn_measurement_method 'omega and phi scans'
_diffrn_radiation_monochromator graphite
_diffrn_radiation_probe x-ray
_diffrn_radiation_source 'fine-focus sealed tube'
_diffrn_radiation_type MoK\a
_diffrn_radiation_wavelength 0.7107
_diffrn_reflns_av_R_equivalents 0.0557
_diffrn_reflns_av_unetI/netI 0.0425
_diffrn_reflns_limit_h_max 14
_diffrn_reflns_limit_h_min -14
_diffrn_reflns_limit_k_max 14
_diffrn_reflns_limit_k_min -15
_diffrn_reflns_limit_l_max 16
_diffrn_reflns_limit_l_min 0
_diffrn_reflns_number 21119
_diffrn_reflns_theta_full 25.35
_diffrn_reflns_theta_max 25.35
_diffrn_reflns_theta_min 1.56
_exptl_absorpt_coefficient_mu 1.003
_exptl_absorpt_correction_T_max 0.8829
_exptl_absorpt_correction_T_min 0.7315
_exptl_absorpt_correction_type multi-scan
_exptl_absorpt_process_details 'BRUKER SADABS'
_exptl_crystal_colour Black
_exptl_crystal_density_diffrn 1.578
_exptl_crystal_density_method 'not measured'
_exptl_crystal_description prism
_exptl_crystal_F_000 986
_exptl_crystal_size_max 0.34
_exptl_crystal_size_mid 0.15
_exptl_crystal_size_min 0.12
_refine_diff_density_max 1.532
_refine_diff_density_min -0.84
_refine_diff_density_rms 0.112
_refine_ls_extinction_method none
_refine_ls_goodness_of_fit_ref 1.109
_refine_ls_hydrogen_treatment mixed
_refine_ls_matrix_type full
_refine_ls_number_parameters 572
_refine_ls_number_reflns 7094
_refine_ls_number_restraints 3
_refine_ls_restrained_S_all 1.109
_refine_ls_R_factor_all 0.0752
_refine_ls_R_factor_gt 0.0504
_refine_ls_shift/su_max 0.005
_refine_ls_shift/su_mean 0
_refine_ls_structure_factor_coef Fsqd
_refine_ls_weighting_details 'calc w=1/[\s^2^(Fo^2^)+(0.0944P)^2^+2.5099P] where P=(Fo^2^+2Fc^2^)/3'
_refine_ls_weighting_scheme calc
_refine_ls_wR_factor_gt 0.1475
_refine_ls_wR_factor_ref 0.1605
_reflns_number_gt 5335
_reflns_number_total 7094
_reflns_threshold_expression >2sigma(I)
_cod_data_source_file b924977j.txt
_cod_data_source_block af01fu2n
_cod_depositor_comments
;
The following automatic conversions were performed:
'_diffrn_radiation_monochromador' tag replaced with
'_diffrn_radiation_monochromator'.

Automatic conversion script
Id: cif_correct_tags 1440 2010-10-19 06:21:57Z saulius 
;
_cod_database_code 7025069

loop_
_symmetry_equiv_pos_as_xyz
'x, y, z'
'-x, -y, -z'

loop_
_atom_site_label
_atom_site_type_symbol
_atom_site_fract_x
_atom_site_fract_y
_atom_site_fract_z
_atom_site_U_iso_or_equiv
_atom_site_adp_type
_atom_site_occupancy
_atom_site_symmetry_multiplicity
_atom_site_calc_flag
_atom_site_refinement_flags
_atom_site_disorder_assembly
_atom_site_disorder_group
Mn1 Mn 0.12278(5) -0.02165(5) -0.05922(5) 0.01452(18) Uani 1 1 d . . .
N1 N 0.2979(3) -0.0453(3) -0.1300(3) 0.0176(8) Uani 1 1 d . . .
C2 C 0.3418(3) 0.0204(3) -0.1793(3) 0.0176(9) Uani 1 1 d . . .
C20 C 0.2895(4) 0.1375(5) -0.2865(4) 0.0336(12) Uani 1 1 d . . .
H20A H 0.2445 0.1992 -0.273 0.05 Uiso 1 1 calc R . .
H20B H 0.2733 0.0854 -0.3571 0.05 Uiso 1 1 calc R . .
H20C H 0.3699 0.1665 -0.2768 0.05 Uiso 1 1 calc R . .
C21 C 0.2597(4) 0.0781(4) -0.2132(3) 0.0205(9) Uani 1 1 d . . .
N22 N 0.1619(3) 0.0712(3) -0.1763(3) 0.0159(7) Uani 1 1 d . . .
O23 O 0.0804(2) 0.1179(2) -0.2125(2) 0.0163(6) Uani 1 1 d . . .
C3 C 0.4558(4) 0.0293(4) -0.1977(3) 0.0237(10) Uani 1 1 d . . .
H3 H 0.4862 0.077 -0.2316 0.028 Uiso 1 1 calc R . .
C4 C 0.5251(4) -0.0318(4) -0.1663(4) 0.0253(10) Uani 1 1 d . . .
H4 H 0.6033 -0.027 -0.179 0.03 Uiso 1 1 calc R . .
C5 C 0.4792(4) -0.1003(4) -0.1160(4) 0.0233(10) Uani 1 1 d . . .
H5 H 0.525 -0.1433 -0.094 0.028 Uiso 1 1 calc R . .
C6 C 0.3646(4) -0.1044(3) -0.0988(3) 0.0193(9) Uani 1 1 d . . .
C60 C 0.3633(4) -0.2581(4) -0.0217(4) 0.0248(10) Uani 1 1 d . . .
H60A H 0.371 -0.3209 -0.0853 0.037 Uiso 1 1 calc R . .
H60B H 0.3188 -0.2847 0.0255 0.037 Uiso 1 1 calc R . .
H60C H 0.4382 -0.2241 0.0102 0.037 Uiso 1 1 calc R . .
C61 C 0.3052(3) -0.1743(3) -0.0453(3) 0.0176(9) Uani 1 1 d . . .
N62 N 0.2034(3) -0.1547(3) -0.0238(3) 0.0173(8) Uani 1 1 d . . .
O63 O 0.1428(2) -0.2234(2) 0.0183(2) 0.0182(6) Uani 1 1 d . . .
Mn2 Mn 0.03538(5) -0.16262(5) 0.11408(5) 0.01431(18) Uani 1 1 d . . .
N1B N 0.0700(3) -0.2825(3) 0.1795(3) 0.0173(8) Uani 1 1 d . . .
C2B C 0.0080(3) -0.3826(3) 0.1507(3) 0.0178(9) Uani 1 1 d . . .
C20B C -0.1764(4) -0.4982(4) 0.0509(4) 0.0231(10) Uani 1 1 d . . .
H20D H -0.2188 -0.5064 -0.012 0.035 Uiso 1 1 calc R . .
H20E H -0.2282 -0.4889 0.1067 0.035 Uiso 1 1 calc R . .
H20F H -0.1393 -0.5647 0.0397 0.035 Uiso 1 1 calc R . .
C21B C -0.0888(3) -0.3978(3) 0.0787(3) 0.0166(9) Uani 1 1 d . . .
N22B N -0.0935(3) -0.3163(3) 0.0487(3) 0.0180(8) Uani 1 1 d . . .
O23B O -0.1879(3) -0.3269(2) -0.0125(2) 0.0222(7) Uani 1 1 d D . .
H23B H -0.188(4) -0.265(3) -0.021(4) 0.033 Uiso 1 1 d D . .
C3B C 0.0346(4) -0.4630(4) 0.1876(3) 0.0251(10) Uani 1 1 d . . .
H3B H -0.0109 -0.533 0.1683 0.03 Uiso 1 1 calc R . .
C4B C 0.1285(4) -0.4389(4) 0.2529(4) 0.0271(10) Uani 1 1 d . . .
H4B H 0.1492 -0.4939 0.2771 0.032 Uiso 1 1 calc R . .
C5B C 0.1928(4) -0.3365(4) 0.2836(3) 0.0231(10) Uani 1 1 d . . .
H5B H 0.2574 -0.3201 0.3287 0.028 Uiso 1 1 calc R . .
C6B C 0.1604(4) -0.2574(4) 0.2465(3) 0.0185(9) Uani 1 1 d . . .
C60B C 0.3158(4) -0.1013(4) 0.3536(4) 0.0324(12) Uani 1 1 d . . .
H60D H 0.3444 -0.0247 0.3616 0.049 Uiso 1 1 calc R . .
H60E H 0.3758 -0.1486 0.3297 0.049 Uiso 1 1 calc R . .
H60F H 0.2913 -0.1034 0.4197 0.049 Uiso 1 1 calc R . .
C61B C 0.2181(4) -0.1425(4) 0.2772(3) 0.0206(9) Uani 1 1 d . . .
N62B N 0.1717(3) -0.0852(3) 0.2331(3) 0.0177(8) Uani 1 1 d . . .
O63B O 0.2146(2) 0.0225(2) 0.2517(2) 0.0190(6) Uani 1 1 d . . .
Mn3 Mn 0.09832(5) 0.09364(5) 0.21251(5) 0.01551(18) Uani 1 1 d . . .
N1C N 0.1766(3) 0.2412(3) 0.3292(3) 0.0202(8) Uani 1 1 d . . .
C2C C 0.1474(4) 0.2718(4) 0.4269(4) 0.0275(11) Uani 1 1 d . . .
C20C C 0.0364(4) 0.2112(4) 0.5606(3) 0.0298(11) Uani 1 1 d . . .
H20G H -0.0104 0.1454 0.5638 0.045 Uiso 1 1 calc R . .
H20H H -0.0057 0.2754 0.5853 0.045 Uiso 1 1 calc R . .
H20I H 0.1055 0.2261 0.6036 0.045 Uiso 1 1 calc R . .
C21C C 0.0664(4) 0.1907(4) 0.4518(3) 0.0224(10) Uani 1 1 d . . .
N22C N 0.0298(3) 0.1052(3) 0.3737(3) 0.0193(8) Uani 1 1 d . . .
O23C O -0.0447(3) 0.0281(3) 0.3977(2) 0.0241(7) Uani 1 1 d . . .
H23C H -0.062(4) -0.028(5) 0.336(4) 0.036 Uiso 1 1 d . . .
C3C C 0.1888(5) 0.3737(5) 0.5012(4) 0.0396(13) Uani 1 1 d . . .
H3C H 0.1637 0.3957 0.5692 0.047 Uiso 1 1 calc R . .
C4C C 0.2689(5) 0.4426(5) 0.4715(4) 0.0418(14) Uani 1 1 d . . .
H4C H 0.2989 0.5133 0.5196 0.05 Uiso 1 1 calc R . .
C5C C 0.3044(5) 0.4076(4) 0.3720(4) 0.0380(13) Uani 1 1 d . . .
H5C H 0.3614 0.4525 0.3523 0.046 Uiso 1 1 calc R . .
C6C C 0.2557(4) 0.3063(4) 0.3012(3) 0.0236(10) Uani 1 1 d . . .
C60C C 0.3643(4) 0.3353(4) 0.1521(3) 0.0225(10) Uani 1 1 d . . .
H60G H 0.3371 0.4056 0.1585 0.034 Uiso 1 1 calc R . .
H60H H 0.3763 0.2935 0.0799 0.034 Uiso 1 1 calc R . .
H60I H 0.4357 0.3506 0.1923 0.034 Uiso 1 1 calc R . .
C61C C 0.2787(3) 0.2684(3) 0.1912(3) 0.0190(9) Uani 1 1 d . . .
N62C N 0.2153(3) 0.1784(3) 0.1367(3) 0.0179(8) Uani 1 1 d . . .
O63C O 0.2171(2) 0.1423(2) 0.0329(2) 0.0181(6) Uani 1 1 d . . .
O1 O 0.0237(2) -0.1579(2) -0.1838(2) 0.0196(6) Uani 1 1 d . . .
C1 C 0.0264(4) -0.2739(4) -0.2148(4) 0.0291(11) Uani 1 1 d . . .
H1A H 0.0183 -0.3078 -0.2898 0.044 Uiso 1 1 calc R . .
H1B H -0.0358 -0.3064 -0.1849 0.044 Uiso 1 1 calc R . .
H1C H 0.0984 -0.2879 -0.1914 0.044 Uiso 1 1 calc R . .
N2 N 0.6829(5) 0.4988(5) 0.2803(4) 0.0525(14) Uani 1 1 d . . .
O2 O -0.0434(2) 0.0297(2) -0.0895(2) 0.0153(6) Uani 1 1 d . . .
O3 O 0.5882(4) 0.4562(5) 0.2944(4) 0.0793(16) Uani 1 1 d . . .
O4 O 0.7663(4) 0.4458(4) 0.2706(3) 0.0539(11) Uani 1 1 d . . .
O5 O 0.6953(4) 0.5969(4) 0.2824(4) 0.0659(13) Uani 1 1 d D . .
C8 C 0.4407(6) 0.2079(6) 0.4798(7) 0.074(2) Uani 1 1 d . . .
H8A H 0.4716 0.1607 0.5116 0.111 Uiso 1 1 calc R . .
H8B H 0.4327 0.1687 0.4053 0.111 Uiso 1 1 calc R . .
H8C H 0.3666 0.2249 0.5066 0.111 Uiso 1 1 calc R . .
C9 C 0.5195(5) 0.3147(6) 0.5041(6) 0.065(2) Uani 1 1 d . . .
H9A H 0.5048 0.3487 0.4531 0.078 Uiso 1 1 calc R . .
H9B H 0.5039 0.3673 0.5725 0.078 Uiso 1 1 calc R . .
O6 O 0.6335(4) 0.2976(4) 0.5031(3) 0.0589(12) Uani 1 1 d . . .
C10 C 0.6713(6) 0.2447(6) 0.3978(6) 0.066(2) Uani 1 1 d . . .
H10A H 0.6269 0.1709 0.3637 0.079 Uiso 1 1 calc R . .
H10B H 0.6602 0.2913 0.357 0.079 Uiso 1 1 calc R . .
C11 C 0.7890(5) 0.2329(6) 0.4047(5) 0.0591(18) Uani 1 1 d . . .
H11A H 0.8 0.1919 0.4498 0.089 Uiso 1 1 calc R . .
H11B H 0.8331 0.3067 0.4327 0.089 Uiso 1 1 calc R . .
H11C H 0.8141 0.1922 0.3363 0.089 Uiso 1 1 calc R . .
O7 O 0.4851(5) 0.6575(7) 0.2372(6) 0.059(3) Uani 0.699(19) 1 d PD A 1
H7 H 0.534(3) 0.626(7) 0.257(8) 0.088 Uiso 0.699(19) 1 d PD A 1
C7 C 0.4884(18) 0.602(2) 0.129(2) 0.067(6) Uani 0.699(19) 1 d P A 1
H7A H 0.5476 0.6423 0.1025 0.1 Uiso 0.699(19) 1 calc PR A 1
H7B H 0.4152 0.601 0.0965 0.1 Uiso 0.699(19) 1 calc PR A 1
H7C H 0.5047 0.5261 0.1138 0.1 Uiso 0.699(19) 1 calc PR A 1
C7B C 0.522(4) 0.621(6) 0.113(6) 0.078(14) Uani 0.301(19) 1 d P A 2
H7D H 0.5836 0.6659 0.0944 0.117 Uiso 0.301(19) 1 calc PR A 2
H7E H 0.4789 0.5704 0.0512 0.117 Uiso 0.301(19) 1 calc PR A 2
H7F H 0.554 0.5774 0.1487 0.117 Uiso 0.301(19) 1 calc PR A 2
O7B O 0.4504(18) 0.691(3) 0.1788(18) 0.091(9) Uani 0.301(19) 1 d P A 2
H7G H 0.4424 0.6762 0.2321 0.137 Uiso 0.301(19) 1 calc PR A 2

loop_
_atom_site_aniso_label
_atom_site_aniso_U_11
_atom_site_aniso_U_22
_atom_site_aniso_U_33
_atom_site_aniso_U_23
_atom_site_aniso_U_13
_atom_site_aniso_U_12
Mn1 0.0150(3) 0.0116(3) 0.0189(3) 0.0087(3) 0.0014(2) -0.0009(2)
N1 0.0202(19) 0.0139(18) 0.0201(18) 0.0092(15) 0.0028(14) -0.0028(14)
C2 0.020(2) 0.014(2) 0.019(2) 0.0064(17) 0.0013(16) -0.0007(17)
C20 0.024(3) 0.046(3) 0.046(3) 0.035(3) 0.011(2) 0.003(2)
C21 0.024(2) 0.016(2) 0.023(2) 0.0112(18) 0.0028(18) -0.0022(18)
N22 0.0163(18) 0.0121(18) 0.0214(18) 0.0092(14) 0.0002(14) 0.0003(14)
O23 0.0176(15) 0.0144(15) 0.0202(15) 0.0103(12) 0.0026(11) 0.0017(12)
C3 0.019(2) 0.025(3) 0.031(2) 0.017(2) 0.0059(18) -0.0012(19)
C4 0.017(2) 0.028(3) 0.032(3) 0.012(2) 0.0047(18) -0.0021(19)
C5 0.016(2) 0.022(2) 0.035(3) 0.015(2) 0.0024(18) 0.0018(18)
C6 0.023(2) 0.013(2) 0.022(2) 0.0074(18) 0.0008(17) -0.0025(17)
C60 0.018(2) 0.023(2) 0.038(3) 0.018(2) 0.0007(19) -0.0021(18)
C61 0.020(2) 0.012(2) 0.020(2) 0.0067(17) 0.0010(17) -0.0001(17)
N62 0.0186(19) 0.0144(18) 0.0213(18) 0.0106(15) 0.0048(14) -0.0020(14)
O63 0.0194(15) 0.0155(15) 0.0240(16) 0.0133(13) 0.0043(12) -0.0015(12)
Mn2 0.0155(3) 0.0113(3) 0.0190(3) 0.0097(3) 0.0014(2) -0.0011(2)
N1B 0.0194(18) 0.0133(18) 0.0218(18) 0.0101(15) 0.0020(14) -0.0003(14)
C2B 0.017(2) 0.017(2) 0.022(2) 0.0100(18) 0.0077(16) 0.0028(17)
C20B 0.021(2) 0.017(2) 0.033(3) 0.013(2) 0.0043(18) -0.0012(18)
C21B 0.022(2) 0.009(2) 0.021(2) 0.0086(17) 0.0063(16) 0.0007(16)
N22B 0.0183(18) 0.0167(19) 0.0197(18) 0.0086(15) -0.0004(14) -0.0013(14)
O23B 0.0234(16) 0.0169(16) 0.0301(17) 0.0150(14) -0.0075(13) -0.0037(13)
C3B 0.033(3) 0.018(2) 0.030(3) 0.015(2) 0.0040(19) 0.0016(19)
C4B 0.033(3) 0.022(2) 0.036(3) 0.021(2) 0.003(2) 0.006(2)
C5B 0.021(2) 0.029(3) 0.027(2) 0.019(2) 0.0040(18) 0.0043(19)
C6B 0.020(2) 0.019(2) 0.020(2) 0.0117(18) 0.0069(17) 0.0046(17)
C60B 0.033(3) 0.033(3) 0.037(3) 0.024(2) -0.008(2) -0.006(2)
C61B 0.018(2) 0.026(2) 0.023(2) 0.0168(19) 0.0013(17) 0.0010(18)
N62B 0.0169(18) 0.0159(19) 0.0228(19) 0.0108(15) 0.0029(14) -0.0006(14)
O63B 0.0222(16) 0.0131(15) 0.0249(16) 0.0122(13) -0.0019(12) -0.0028(12)
Mn3 0.0176(3) 0.0121(3) 0.0182(3) 0.0082(3) -0.0007(2) -0.0019(2)
N1C 0.025(2) 0.0189(19) 0.0178(18) 0.0099(15) -0.0014(15) -0.0039(15)
C2C 0.033(3) 0.025(3) 0.026(2) 0.013(2) 0.000(2) -0.005(2)
C20C 0.041(3) 0.026(3) 0.021(2) 0.007(2) 0.002(2) 0.001(2)
C21C 0.028(2) 0.021(2) 0.021(2) 0.0110(19) 0.0006(18) 0.0016(19)
N22C 0.0217(19) 0.0173(19) 0.0218(19) 0.0116(16) 0.0038(14) -0.0012(15)
O23C 0.0310(18) 0.0191(17) 0.0224(16) 0.0104(14) 0.0050(13) -0.0055(14)
C3C 0.049(3) 0.037(3) 0.026(3) 0.009(2) 0.000(2) -0.011(3)
C4C 0.051(3) 0.034(3) 0.032(3) 0.007(2) -0.009(2) -0.017(3)
C5C 0.049(3) 0.033(3) 0.028(3) 0.012(2) -0.005(2) -0.014(2)
C6C 0.029(2) 0.019(2) 0.025(2) 0.0118(19) -0.0034(18) -0.0051(19)
C60C 0.022(2) 0.021(2) 0.027(2) 0.0127(19) -0.0033(18) -0.0048(18)
C61C 0.019(2) 0.014(2) 0.025(2) 0.0111(18) -0.0037(17) -0.0036(17)
N62C 0.0206(19) 0.0139(18) 0.0204(18) 0.0088(15) -0.0029(14) -0.0014(14)
O63C 0.0239(16) 0.0137(15) 0.0179(15) 0.0085(12) 0.0007(12) -0.0027(12)
O1 0.0237(16) 0.0105(15) 0.0238(16) 0.0067(12) -0.0018(12) -0.0021(12)
C1 0.035(3) 0.015(2) 0.035(3) 0.007(2) -0.006(2) 0.005(2)
N2 0.052(3) 0.062(4) 0.031(3) 0.007(2) -0.005(2) -0.011(3)
O2 0.0183(15) 0.0102(14) 0.0189(14) 0.0077(12) -0.0003(11) -0.0005(11)
O3 0.049(3) 0.103(4) 0.073(3) 0.028(3) -0.016(2) -0.027(3)
O4 0.066(3) 0.050(3) 0.045(2) 0.012(2) 0.009(2) 0.018(2)
O5 0.085(4) 0.064(3) 0.058(3) 0.034(3) -0.002(2) 0.007(3)
C8 0.056(4) 0.062(5) 0.098(6) 0.029(4) -0.004(4) -0.015(4)
C9 0.032(3) 0.070(5) 0.086(5) 0.025(4) 0.009(3) -0.004(3)
O6 0.054(3) 0.065(3) 0.055(3) 0.017(2) 0.002(2) 0.009(2)
C10 0.056(4) 0.047(4) 0.072(5) -0.007(3) -0.002(3) 0.005(3)
C11 0.053(4) 0.062(4) 0.063(4) 0.022(4) 0.017(3) 0.013(3)
O7 0.035(4) 0.070(5) 0.078(6) 0.034(4) -0.004(3) 0.013(3)
C7 0.049(13) 0.074(9) 0.090(12) 0.054(9) -0.013(10) -0.024(11)
C7B 0.03(2) 0.11(4) 0.10(3) 0.05(3) -0.02(2) 0.01(2)
O7B 0.063(13) 0.14(2) 0.088(17) 0.053(16) 0.020(11) 0.030(13)

loop_
_atom_type_symbol
_atom_type_description
_atom_type_scat_dispersion_real
_atom_type_scat_dispersion_imag
_atom_type_scat_source
C C 0.0033 0.0016 'International Tables Vol C Tables 4.2.6.8 and 6.1.1.4'
H H 0 0 'International Tables Vol C Tables 4.2.6.8 and 6.1.1.4'
N N 0.0061 0.0033 'International Tables Vol C Tables 4.2.6.8 and 6.1.1.4'
O O 0.0106 0.006 'International Tables Vol C Tables 4.2.6.8 and 6.1.1.4'
Mn Mn 0.3368 0.7283 'International Tables Vol C Tables 4.2.6.8 and 6.1.1.4'

loop_
_geom_angle_atom_site_label_1
_geom_angle_atom_site_label_2
_geom_angle_atom_site_label_3
_geom_angle
_geom_angle_site_symmetry_1
_geom_angle_site_symmetry_3
O1 Mn1 O63C 162.33(11) . .
O1 Mn1 O2 69.64(10) . .
O63C Mn1 O2 100.72(10) . .
O1 Mn1 N62 87.11(11) . .
O63C Mn1 N62 107.93(11) . .
O2 Mn1 N62 143.82(11) . .
O1 Mn1 O2 104.38(10) . 2
O63C Mn1 O2 88.98(10) . 2
O2 Mn1 O2 84.86(10) . 2
N62 Mn1 O2 74.23(11) . 2
O1 Mn1 N1 97.09(11) . .
O63C Mn1 N1 80.61(11) . .
O2 Mn1 N1 139.58(11) . .
N62 Mn1 N1 68.30(12) . .
O2 Mn1 N1 135.43(11) 2 .
O1 Mn1 N22 88.43(11) . .
O63C Mn1 N22 74.54(11) . .
O2 Mn1 N22 74.94(11) . .
N62 Mn1 N22 133.55(12) . .
O2 Mn1 N22 150.71(11) 2 .
N1 Mn1 N22 66.45(12) . .
O1 Mn1 Mn3 34.24(8) . 2
O63C Mn1 Mn3 132.75(8) . 2
O2 Mn1 Mn3 36.03(7) . 2
N62 Mn1 Mn3 119.24(9) . 2
O2 Mn1 Mn3 100.59(7) 2 2
N1 Mn1 Mn3 118.23(9) . 2
N22 Mn1 Mn3 75.23(8) . 2
C6 N1 C2 119.9(4) . .
C6 N1 Mn1 118.0(3) . .
C2 N1 Mn1 120.0(3) . .
N1 C2 C3 120.9(4) . .
N1 C2 C21 115.0(4) . .
C3 C2 C21 124.0(4) . .
C21 C20 H20A 109.5 . .
C21 C20 H20B 109.5 . .
H20A C20 H20B 109.5 . .
C21 C20 H20C 109.5 . .
H20A C20 H20C 109.5 . .
H20B C20 H20C 109.5 . .
N22 C21 C2 114.1(4) . .
N22 C21 C20 123.9(4) . .
C2 C21 C20 122.1(4) . .
C21 N22 O23 115.4(3) . .
C21 N22 Mn1 121.8(3) . .
O23 N22 Mn1 122.8(2) . .
N22 O23 Mn2 111.2(2) . 2
C4 C3 C2 119.6(4) . .
C4 C3 H3 120.2 . .
C2 C3 H3 120.2 . .
C3 C4 C5 119.3(4) . .
C3 C4 H4 120.4 . .
C5 C4 H4 120.4 . .
C4 C5 C6 118.3(4) . .
C4 C5 H5 120.8 . .
C6 C5 H5 120.8 . .
N1 C6 C5 122.0(4) . .
N1 C6 C61 114.5(4) . .
C5 C6 C61 123.5(4) . .
C61 C60 H60A 109.5 . .
C61 C60 H60B 109.5 . .
H60A C60 H60B 109.5 . .
C61 C60 H60C 109.5 . .
H60A C60 H60C 109.5 . .
H60B C60 H60C 109.5 . .
N62 C61 C60 125.4(4) . .
N62 C61 C6 114.0(4) . .
C60 C61 C6 120.6(4) . .
C61 N62 O63 115.7(3) . .
C61 N62 Mn1 123.0(3) . .
O63 N62 Mn1 121.1(2) . .
N62 O63 Mn2 117.8(2) . .
O2 Mn2 O63 94.78(12) 2 .
O2 Mn2 O23 91.82(12) 2 2
O63 Mn2 O23 173.14(12) . 2
O2 Mn2 N1B 160.82(12) 2 .
O63 Mn2 N1B 85.56(13) . .
O23 Mn2 N1B 88.83(12) 2 .
O2 Mn2 N62B 89.06(12) 2 .
O63 Mn2 N62B 89.73(13) . .
O23 Mn2 N62B 92.26(12) 2 .
N1B Mn2 N62B 71.76(13) . .
O2 Mn2 N22B 128.20(12) 2 .
O63 Mn2 N22B 93.18(12) . .
O23 Mn2 N22B 81.23(12) 2 .
N1B Mn2 N22B 70.83(12) . .
N62B Mn2 N22B 142.11(13) . .
O2 Mn2 Mn3 35.79(8) 2 .
O63 Mn2 Mn3 109.42(9) . .
O23 Mn2 Mn3 77.13(8) 2 .
N1B Mn2 Mn3 126.49(9) . .
N62B Mn2 Mn3 57.82(9) . .
N22B Mn2 Mn3 151.47(9) . .
C2B N1B C6B 120.3(4) . .
C2B N1B Mn2 121.0(3) . .
C6B N1B Mn2 118.6(3) . .
N1B C2B C3B 121.2(4) . .
N1B C2B C21B 114.5(4) . .
C3B C2B C21B 124.3(4) . .
C21B C20B H20D 109.5 . .
C21B C20B H20E 109.5 . .
H20D C20B H20E 109.5 . .
C21B C20B H20F 109.5 . .
H20D C20B H20F 109.5 . .
H20E C20B H20F 109.5 . .
N22B C21B C2B 114.2(4) . .
N22B C21B C20B 124.4(4) . .
C2B C21B C20B 121.3(4) . .
C21B N22B O23B 114.2(3) . .
C21B N22B Mn2 119.3(3) . .
O23B N22B Mn2 126.0(2) . .
N22B O23B H23B 106(4) . .
C4B C3B C2B 118.5(4) . .
C4B C3B H3B 120.8 . .
C2B C3B H3B 120.8 . .
C5B C4B C3B 121.1(4) . .
C5B C4B H4B 119.5 . .
C3B C4B H4B 119.5 . .
C4B C5B C6B 118.1(4) . .
C4B C5B H5B 120.9 . .
C6B C5B H5B 120.9 . .
N1B C6B C5B 120.7(4) . .
N1B C6B C61B 115.4(4) . .
C5B C6B C61B 123.9(4) . .
C61B C60B H60D 109.5 . .
C61B C60B H60E 109.5 . .
H60D C60B H60E 109.5 . .
C61B C60B H60F 109.5 . .
H60D C60B H60F 109.5 . .
H60E C60B H60F 109.5 . .
N62B C61B C6B 112.2(4) . .
N62B C61B C60B 126.3(4) . .
C6B C61B C60B 121.5(4) . .
C61B N62B O63B 120.2(3) . .
C61B N62B Mn2 121.3(3) . .
O63B N62B Mn2 118.1(2) . .
N62B O63B Mn3 107.7(2) . .
O1 Mn3 O2 83.96(12) 2 2
O1 Mn3 O63B 174.13(13) 2 .
O2 Mn3 O63B 96.67(12) 2 .
O1 Mn3 N1C 95.61(13) 2 .
O2 Mn3 N1C 169.24(13) 2 .
O63B Mn3 N1C 84.87(13) . .
O1 Mn3 N62C 92.24(13) 2 .
O2 Mn3 N62C 95.91(12) 2 .
O63B Mn3 N62C 93.50(12) . .
N1C Mn3 N62C 73.36(13) . .
O1 Mn3 N22C 91.77(13) 2 .
O2 Mn3 N22C 120.81(12) 2 .
O63B Mn3 N22C 82.89(13) . .
N1C Mn3 N22C 69.93(13) . .
N62C Mn3 N22C 143.28(12) . .
O1 Mn3 Mn2 106.98(9) 2 .
O2 Mn3 Mn2 34.54(8) 2 .
O63B Mn3 Mn2 71.14(8) . .
N1C Mn3 Mn2 152.85(10) . .
N62C Mn3 Mn2 119.44(10) . .
N22C Mn3 Mn2 94.03(9) . .
O1 Mn3 Mn1 41.40(8) 2 2
O2 Mn3 Mn1 43.36(8) 2 2
O63B Mn3 Mn1 137.92(9) . 2
N1C Mn3 Mn1 137.00(10) . 2
N62C Mn3 Mn1 101.89(9) . 2
N22C Mn3 Mn1 105.07(9) . 2
Mn2 Mn3 Mn1 67.16(2) . 2
C2C N1C C6C 120.0(4) . .
C2C N1C Mn3 122.4(3) . .
C6C N1C Mn3 117.7(3) . .
N1C C2C C3C 122.7(4) . .
N1C C2C C21C 115.9(4) . .
C3C C2C C21C 121.4(4) . .
C21C C20C H20G 109.5 . .
C21C C20C H20H 109.5 . .
H20G C20C H20H 109.5 . .
C21C C20C H20I 109.5 . .
H20G C20C H20I 109.5 . .
H20H C20C H20I 109.5 . .
N22C C21C C2C 113.6(4) . .
N22C C21C C20C 125.8(4) . .
C2C C21C C20C 120.5(4) . .
C21C N22C O23C 113.4(3) . .
C21C N22C Mn3 117.9(3) . .
O23C N22C Mn3 128.7(2) . .
N22C O23C H23C 104(3) . .
C2C C3C C4C 117.1(5) . .
C2C C3C H3C 121.4 . .
C4C C3C H3C 121.4 . .
C5C C4C C3C 120.0(5) . .
C5C C4C H4C 120 . .
C3C C4C H4C 120 . .
C4C C5C C6C 119.3(5) . .
C4C C5C H5C 120.3 . .
C6C C5C H5C 120.3 . .
N1C C6C C5C 120.6(4) . .
N1C C6C C61C 116.2(4) . .
C5C C6C C61C 123.0(4) . .
C61C C60C H60G 109.5 . .
C61C C60C H60H 109.5 . .
H60G C60C H60H 109.5 . .
C61C C60C H60I 109.5 . .
H60G C60C H60I 109.5 . .
H60H C60C H60I 109.5 . .
N62C C61C C6C 113.2(4) . .
N62C C61C C60C 126.3(4) . .
C6C C61C C60C 120.4(4) . .
C61C N62C O63C 119.4(3) . .
C61C N62C Mn3 119.5(3) . .
O63C N62C Mn3 121.0(2) . .
N62C O63C Mn1 119.0(2) . .
C1 O1 Mn3 123.9(3) . 2
C1 O1 Mn1 129.0(3) . .
Mn3 O1 Mn1 104.36(13) 2 .
O1 C1 H1A 109.5 . .
O1 C1 H1B 109.5 . .
H1A C1 H1B 109.5 . .
O1 C1 H1C 109.5 . .
H1A C1 H1C 109.5 . .
H1B C1 H1C 109.5 . .
O3 N2 O5 119.5(6) . .
O3 N2 O4 119.7(6) . .
O5 N2 O4 120.6(5) . .
Mn2 O2 Mn3 109.67(13) 2 2
Mn2 O2 Mn1 116.03(13) 2 .
Mn3 O2 Mn1 100.61(12) 2 .
Mn2 O2 Mn1 119.01(13) 2 2
Mn3 O2 Mn1 114.31(12) 2 2
Mn1 O2 Mn1 95.14(10) . 2
C9 C8 H8A 109.5 . .
C9 C8 H8B 109.5 . .
H8A C8 H8B 109.5 . .
C9 C8 H8C 109.5 . .
H8A C8 H8C 109.5 . .
H8B C8 H8C 109.5 . .
O6 C9 C8 112.3(6) . .
O6 C9 H9A 109.1 . .
C8 C9 H9A 109.1 . .
O6 C9 H9B 109.1 . .
C8 C9 H9B 109.1 . .
H9A C9 H9B 107.9 . .
C9 O6 C10 112.4(5) . .
C11 C10 O6 108.2(6) . .
C11 C10 H10A 110.1 . .
O6 C10 H10A 110.1 . .
C11 C10 H10B 110.1 . .
O6 C10 H10B 110.1 . .
H10A C10 H10B 108.4 . .
C10 C11 H11A 109.5 . .
C10 C11 H11B 109.5 . .
H11A C11 H11B 109.5 . .
C10 C11 H11C 109.5 . .
H11A C11 H11C 109.5 . .
H11B C11 H11C 109.5 . .
C7 O7 H7 99(8) . .
O7B C7B H7D 109.5 . .
O7B C7B H7E 109.5 . .
H7D C7B H7E 109.5 . .
O7B C7B H7F 109.5 . .
H7D C7B H7F 109.5 . .
H7E C7B H7F 109.5 . .
C7B O7B H7G 109.5 . .

loop_
_geom_bond_atom_site_label_1
_geom_bond_atom_site_label_2
_geom_bond_distance
_geom_bond_site_symmetry_2
Mn1 O1 2.202(3) .
Mn1 O63C 2.219(3) .
Mn1 O2 2.254(3) .
Mn1 N62 2.275(4) .
Mn1 N1 2.322(4) .
Mn1 N22 2.379(3) .
N1 C6 1.342(6) .
N1 C2 1.343(5) .
C2 C3 1.386(6) .
C2 C21 1.474(6) .
C20 C21 1.512(6) .
C20 H20A 0.98 .
C20 H20B 0.98 .
C20 H20C 0.98 .
C21 N22 1.285(5) .
N22 O23 1.390(4) .
O23 Mn2 1.940(3) 2
C3 C4 1.384(7) .
C3 H3 0.95 .
C4 C5 1.388(6) .
C4 H4 0.95 .
C5 C6 1.388(6) .
C5 H5 0.95 .
C6 C61 1.493(6) .
C60 C61 1.489(6) .
C60 H60A 0.98 .
C60 H60B 0.98 .
C60 H60C 0.98 .
C61 N62 1.286(5) .
N62 O63 1.378(4) .
O63 Mn2 1.884(3) .
Mn2 O2 1.872(3) 2
Mn2 O23 1.940(3) 2
Mn2 N1B 2.149(3) .
Mn2 N62B 2.200(3) .
Mn2 N22B 2.270(3) .
Mn2 Mn3 3.1084(9) .
N1B C2B 1.341(5) .
N1B C6B 1.359(5) .
C2B C3B 1.388(6) .
C2B C21B 1.479(6) .
C20B C21B 1.504(6) .
C20B H20D 0.98 .
C20B H20E 0.98 .
C20B H20F 0.98 .
C21B N22B 1.281(5) .
N22B O23B 1.378(4) .
O23B H23B 0.85(2) .
C3B C4B 1.378(7) .
C3B H3B 0.95 .
C4B C5B 1.376(6) .
C4B H4B 0.95 .
C5B C6B 1.398(6) .
C5B H5B 0.95 .
C6B C61B 1.479(6) .
C60B C61B 1.493(6) .
C60B H60D 0.98 .
C60B H60E 0.98 .
C60B H60F 0.98 .
C61B N62B 1.292(6) .
N62B O63B 1.364(4) .
O63B Mn3 1.937(3) .
Mn3 O1 1.874(3) 2
Mn3 O2 1.931(3) 2
Mn3 N1C 2.130(3) .
Mn3 N62C 2.187(3) .
Mn3 N22C 2.361(3) .
Mn3 Mn1 3.2262(9) 2
N1C C2C 1.340(6) .
N1C C6C 1.347(6) .
C2C C3C 1.390(7) .
C2C C21C 1.482(6) .
C20C C21C 1.501(6) .
C20C H20G 0.98 .
C20C H20H 0.98 .
C20C H20I 0.98 .
C21C N22C 1.277(6) .
N22C O23C 1.394(4) .
O23C H23C 0.91(5) .
C3C C4C 1.399(7) .
C3C H3C 0.95 .
C4C C5C 1.385(8) .
C4C H4C 0.95 .
C5C C6C 1.391(6) .
C5C H5C 0.95 .
C6C C61C 1.475(6) .
C60C C61C 1.496(6) .
C60C H60G 0.98 .
C60C H60H 0.98 .
C60C H60I 0.98 .
C61C N62C 1.292(5) .
N62C O63C 1.357(4) .
O1 C1 1.416(5) .
O1 Mn3 1.874(3) 2
C1 H1A 0.98 .
C1 H1B 0.98 .
C1 H1C 0.98 .
N2 O3 1.249(7) .
N2 O5 1.256(7) .
N2 O4 1.257(7) .
O2 Mn2 1.872(3) 2
O2 Mn3 1.931(3) 2
O2 Mn1 2.321(3) 2
C8 C9 1.510(9) .
C8 H8A 0.98 .
C8 H8B 0.98 .
C8 H8C 0.98 .
C9 O6 1.404(8) .
C9 H9A 0.99 .
C9 H9B 0.99 .
O6 C10 1.481(8) .
C10 C11 1.439(9) .
C10 H10A 0.99 .
C10 H10B 0.99 .
C11 H11A 0.98 .
C11 H11B 0.98 .
C11 H11C 0.98 .
O7 C7 1.43(3) .
O7 H7 0.85(2) .
C7 H7A 0.98 .
C7 H7B 0.98 .
C7 H7C 0.98 .
C7B O7B 1.41(7) .
C7B H7D 0.98 .
C7B H7E 0.98 .
C7B H7F 0.98 .
O7B H7G 0.84 .

loop_
_geom_torsion_atom_site_label_1
_geom_torsion_atom_site_label_2
_geom_torsion_atom_site_label_3
_geom_torsion_atom_site_label_4
_geom_torsion
_geom_torsion_site_symmetry_1
_geom_torsion_site_symmetry_4
O1 Mn1 N1 C6 -97.0(3) . .
O63C Mn1 N1 C6 100.7(3) . .
O2 Mn1 N1 C6 -163.8(2) . .
N62 Mn1 N1 C6 -13.0(3) . .
O2 Mn1 N1 C6 21.9(4) 2 .
N22 Mn1 N1 C6 177.8(3) . .
Mn3 Mn1 N1 C6 -125.5(3) 2 .
O1 Mn1 N1 C2 99.6(3) . .
O63C Mn1 N1 C2 -62.7(3) . .
O2 Mn1 N1 C2 32.8(4) . .
N62 Mn1 N1 C2 -176.4(3) . .
O2 Mn1 N1 C2 -141.5(3) 2 .
N22 Mn1 N1 C2 14.4(3) . .
Mn3 Mn1 N1 C2 71.1(3) 2 .
C6 N1 C2 C3 -0.7(6) . .
Mn1 N1 C2 C3 162.4(3) . .
C6 N1 C2 C21 177.9(4) . .
Mn1 N1 C2 C21 -19.0(5) . .
N1 C2 C21 N22 10.7(5) . .
C3 C2 C21 N22 -170.8(4) . .
N1 C2 C21 C20 -168.2(4) . .
C3 C2 C21 C20 10.3(7) . .
C2 C21 N22 O23 -175.6(3) . .
C20 C21 N22 O23 3.2(6) . .
C2 C21 N22 Mn1 2.1(5) . .
C20 C21 N22 Mn1 -179.0(3) . .
O1 Mn1 N22 C21 -106.9(3) . .
O63C Mn1 N22 C21 77.9(3) . .
O2 Mn1 N22 C21 -176.2(3) . .
N62 Mn1 N22 C21 -22.4(4) . .
O2 Mn1 N22 C21 135.8(3) 2 .
N1 Mn1 N22 C21 -8.4(3) . .
Mn3 Mn1 N22 C21 -138.9(3) 2 .
O1 Mn1 N22 O23 70.7(3) . .
O63C Mn1 N22 O23 -104.5(3) . .
O2 Mn1 N22 O23 1.4(2) . .
N62 Mn1 N22 O23 155.2(2) . .
O2 Mn1 N22 O23 -46.6(4) 2 .
N1 Mn1 N22 O23 169.2(3) . .
Mn3 Mn1 N22 O23 38.7(2) 2 .
C21 N22 O23 Mn2 -154.4(3) . 2
Mn1 N22 O23 Mn2 27.9(3) . 2
N1 C2 C3 C4 1.0(7) . .
C21 C2 C3 C4 -177.4(4) . .
C2 C3 C4 C5 -0.6(7) . .
C3 C4 C5 C6 -0.3(7) . .
C2 N1 C6 C5 -0.2(6) . .
Mn1 N1 C6 C5 -163.6(3) . .
C2 N1 C6 C61 -179.8(4) . .
Mn1 N1 C6 C61 16.8(4) . .
C4 C5 C6 N1 0.7(7) . .
C4 C5 C6 C61 -179.8(4) . .
N1 C6 C61 N62 -9.9(5) . .
C5 C6 C61 N62 170.5(4) . .
N1 C6 C61 C60 169.8(4) . .
C5 C6 C61 C60 -9.8(6) . .
C60 C61 N62 O63 -4.6(6) . .
C6 C61 N62 O63 175.1(3) . .
C60 C61 N62 Mn1 178.4(3) . .
C6 C61 N62 Mn1 -1.9(5) . .
O1 Mn1 N62 C61 106.5(3) . .
O63C Mn1 N62 C61 -64.1(3) . .
O2 Mn1 N62 C61 155.2(3) . .
O2 Mn1 N62 C61 -147.7(3) 2 .
N1 Mn1 N62 C61 7.7(3) . .
N22 Mn1 N62 C61 21.4(4) . .
Mn3 Mn1 N62 C61 118.8(3) 2 .
O1 Mn1 N62 O63 -70.4(3) . .
O63C Mn1 N62 O63 119.1(3) . .
O2 Mn1 N62 O63 -21.6(4) . .
O2 Mn1 N62 O63 35.5(3) 2 .
N1 Mn1 N62 O63 -169.2(3) . .
N22 Mn1 N62 O63 -155.4(2) . .
Mn3 Mn1 N62 O63 -58.0(3) 2 .
C61 N62 O63 Mn2 147.1(3) . .
Mn1 N62 O63 Mn2 -35.8(3) . .
N62 O63 Mn2 O2 10.0(3) . 2
N62 O63 Mn2 N1B -150.7(3) . .
N62 O63 Mn2 N62B -79.0(3) . .
N62 O63 Mn2 N22B 138.8(3) . .
N62 O63 Mn2 Mn3 -23.5(3) . .
O2 Mn2 N1B C2B 175.6(3) 2 .
O63 Mn2 N1B C2B -92.7(3) . .
O23 Mn2 N1B C2B 83.4(3) 2 .
N62B Mn2 N1B C2B 176.2(3) . .
N22B Mn2 N1B C2B 2.3(3) . .
Mn3 Mn2 N1B C2B 156.4(3) . .
O2 Mn2 N1B C6B -8.2(6) 2 .
O63 Mn2 N1B C6B 83.6(3) . .
O23 Mn2 N1B C6B -100.3(3) 2 .
N62B Mn2 N1B C6B -7.6(3) . .
N22B Mn2 N1B C6B 178.5(3) . .
Mn3 Mn2 N1B C6B -27.3(3) . .
C6B N1B C2B C3B -0.5(6) . .
Mn2 N1B C2B C3B 175.7(3) . .
C6B N1B C2B C21B 179.1(4) . .
Mn2 N1B C2B C21B -4.7(5) . .
N1B C2B C21B N22B 5.1(5) . .
C3B C2B C21B N22B -175.3(4) . .
N1B C2B C21B C20B -171.0(4) . .
C3B C2B C21B C20B 8.6(6) . .
C2B C21B N22B O23B -175.6(3) . .
C20B C21B N22B O23B 0.4(6) . .
C2B C21B N22B Mn2 -3.4(5) . .
C20B C21B N22B Mn2 172.6(3) . .
O2 Mn2 N22B C21B -176.4(3) 2 .
O63 Mn2 N22B C21B 85.0(3) . .
O23 Mn2 N22B C21B -91.0(3) 2 .
N1B Mn2 N22B C21B 0.8(3) . .
N62B Mn2 N22B C21B -8.7(4) . .
Mn3 Mn2 N22B C21B -131.9(3) . .
O2 Mn2 N22B O23B -5.2(4) 2 .
O63 Mn2 N22B O23B -103.8(3) . .
O23 Mn2 N22B O23B 80.2(3) 2 .
N1B Mn2 N22B O23B 172.0(3) . .
N62B Mn2 N22B O23B 162.6(3) . .
Mn3 Mn2 N22B O23B 39.3(4) . .
N1B C2B C3B C4B -1.7(7) . .
C21B C2B C3B C4B 178.7(4) . .
C2B C3B C4B C5B 2.0(7) . .
C3B C4B C5B C6B -0.1(7) . .
C2B N1B C6B C5B 2.5(6) . .
Mn2 N1B C6B C5B -173.8(3) . .
C2B N1B C6B C61B -176.6(4) . .
Mn2 N1B C6B C61B 7.1(5) . .
C4B C5B C6B N1B -2.1(6) . .
C4B C5B C6B C61B 176.8(4) . .
N1B C6B C61B N62B -0.4(5) . .
C5B C6B C61B N62B -179.4(4) . .
N1B C6B C61B C60B 177.4(4) . .
C5B C6B C61B C60B -1.6(7) . .
C6B C61B N62B O63B -179.4(3) . .
C60B C61B N62B O63B 2.9(7) . .
C6B C61B N62B Mn2 -6.5(5) . .
C60B C61B N62B Mn2 175.8(4) . .
O2 Mn2 N62B C61B -172.4(3) 2 .
O63 Mn2 N62B C61B -77.6(3) . .
O23 Mn2 N62B C61B 95.8(3) 2 .
N1B Mn2 N62B C61B 7.8(3) . .
N22B Mn2 N62B C61B 17.2(4) . .
Mn3 Mn2 N62B C61B 169.1(4) . .
O2 Mn2 N62B O63B 0.6(3) 2 .
O63 Mn2 N62B O63B 95.4(3) . .
O23 Mn2 N62B O63B -91.1(3) 2 .
N1B Mn2 N62B O63B -179.2(3) . .
N22B Mn2 N62B O63B -169.7(2) . .
Mn3 Mn2 N62B O63B -17.9(2) . .
C61B N62B O63B Mn3 -160.9(3) . .
Mn2 N62B O63B Mn3 26.0(3) . .
N62B O63B Mn3 O2 -40.4(2) . 2
N62B O63B Mn3 N1C 150.3(2) . .
N62B O63B Mn3 N62C -136.8(2) . .
N62B O63B Mn3 N22C 79.9(2) . .
N62B O63B Mn3 Mn2 -16.8(2) . .
N62B O63B Mn3 Mn1 -24.7(3) . 2
O2 Mn2 Mn3 O1 50.38(17) 2 2
O63 Mn2 Mn3 O1 120.62(13) . 2
O23 Mn2 Mn3 O1 -61.50(13) 2 2
N1B Mn2 Mn3 O1 -140.25(15) . 2
N62B Mn2 Mn3 O1 -162.53(14) . 2
N22B Mn2 Mn3 O1 -19.9(2) . 2
O63 Mn2 Mn3 O2 70.25(17) . 2
O23 Mn2 Mn3 O2 -111.87(17) 2 2
N1B Mn2 Mn3 O2 169.37(19) . 2
N62B Mn2 Mn3 O2 147.09(18) . 2
N22B Mn2 Mn3 O2 -70.3(2) . 2
O2 Mn2 Mn3 O63B -135.46(17) 2 .
O63 Mn2 Mn3 O63B -65.21(13) . .
O23 Mn2 Mn3 O63B 112.66(12) 2 .
N1B Mn2 Mn3 O63B 33.91(15) . .
N62B Mn2 Mn3 O63B 11.63(14) . .
N22B Mn2 Mn3 O63B 154.3(2) . .
O2 Mn2 Mn3 N1C -164.6(3) 2 .
O63 Mn2 Mn3 N1C -94.4(2) . .
O23 Mn2 Mn3 N1C 83.5(2) 2 .
N1B Mn2 Mn3 N1C 4.8(3) . .
N62B Mn2 Mn3 N1C -17.5(2) . .
N22B Mn2 Mn3 N1C 125.1(3) . .
O2 Mn2 Mn3 N62C -52.29(18) 2 .
O63 Mn2 Mn3 N62C 17.96(14) . .
O23 Mn2 Mn3 N62C -164.16(13) 2 .
N1B Mn2 Mn3 N62C 117.09(16) . .
N62B Mn2 Mn3 N62C 94.81(15) . .
N22B Mn2 Mn3 N62C -122.6(2) . .
O2 Mn2 Mn3 N22C 143.46(17) 2 .
O63 Mn2 Mn3 N22C -146.29(13) . .
O23 Mn2 Mn3 N22C 31.59(12) 2 .
N1B Mn2 Mn3 N22C -47.17(15) . .
N62B Mn2 Mn3 N22C -69.45(14) . .
N22B Mn2 Mn3 N22C 73.2(2) . .
O2 Mn2 Mn3 Mn1 38.79(15) 2 2
O63 Mn2 Mn3 Mn1 109.04(9) . 2
O23 Mn2 Mn3 Mn1 -73.08(8) 2 2
N1B Mn2 Mn3 Mn1 -151.83(12) . 2
N62B Mn2 Mn3 Mn1 -174.11(11) . 2
N22B Mn2 Mn3 Mn1 -31.47(19) . 2
O1 Mn3 N1C C2C 85.3(4) 2 .
O2 Mn3 N1C C2C 172.5(6) 2 .
O63B Mn3 N1C C2C -88.8(4) . .
N62C Mn3 N1C C2C 176.0(4) . .
N22C Mn3 N1C C2C -4.5(3) . .
Mn2 Mn3 N1C C2C -61.2(5) . .
Mn1 Mn3 N1C C2C 86.3(4) 2 .
O1 Mn3 N1C C6C -92.7(3) 2 .
O2 Mn3 N1C C6C -5.6(9) 2 .
O63B Mn3 N1C C6C 93.1(3) . .
N62C Mn3 N1C C6C -2.1(3) . .
N22C Mn3 N1C C6C 177.4(4) . .
Mn2 Mn3 N1C C6C 120.7(3) . .
Mn1 Mn3 N1C C6C -91.8(3) 2 .
C6C N1C C2C C3C 5.4(7) . .
Mn3 N1C C2C C3C -172.6(4) . .
C6C N1C C2C C21C -175.4(4) . .
Mn3 N1C C2C C21C 6.6(6) . .
N1C C2C C21C N22C -4.5(6) . .
C3C C2C C21C N22C 174.8(5) . .
N1C C2C C21C C20C 174.0(4) . .
C3C C2C C21C C20C -6.7(7) . .
C2C C21C N22C O23C 178.8(4) . .
C20C C21C N22C O23C 0.4(6) . .
C2C C21C N22C Mn3 0.8(5) . .
C20C C21C N22C Mn3 -177.6(4) . .
O1 Mn3 N22C C21C -93.6(3) 2 .
O2 Mn3 N22C C21C -177.6(3) 2 .
O63B Mn3 N22C C21C 88.9(3) . .
N1C Mn3 N22C C21C 1.8(3) . .
N62C Mn3 N22C C21C 2.6(4) . .
Mn2 Mn3 N22C C21C 159.3(3) . .
Mn1 Mn3 N22C C21C -133.3(3) 2 .
O1 Mn3 N22C O23C 88.7(3) 2 .
O2 Mn3 N22C O23C 4.7(4) 2 .
O63B Mn3 N22C O23C -88.8(3) . .
N1C Mn3 N22C O23C -176.0(4) . .
N62C Mn3 N22C O23C -175.2(3) . .
Mn2 Mn3 N22C O23C -18.4(3) . .
Mn1 Mn3 N22C O23C 49.0(3) 2 .
N1C C2C C3C C4C -3.7(8) . .
C21C C2C C3C C4C 177.1(5) . .
C2C C3C C4C C5C -0.6(9) . .
C3C C4C C5C C6C 3.1(9) . .
C2C N1C C6C C5C -2.7(7) . .
Mn3 N1C C6C C5C 175.4(4) . .
C2C N1C C6C C61C -177.4(4) . .
Mn3 N1C C6C C61C 0.7(5) . .
C4C C5C C6C N1C -1.5(8) . .
C4C C5C C6C C61C 172.8(5) . .
N1C C6C C61C N62C 2.3(6) . .
C5C C6C C61C N62C -172.3(5) . .
N1C C6C C61C C60C 179.4(4) . .
C5C C6C C61C C60C 4.9(7) . .
C6C C61C N62C O63C 171.5(3) . .
C60C C61C N62C O63C -5.5(7) . .
C6C C61C N62C Mn3 -4.2(5) . .
C60C C61C N62C Mn3 178.8(3) . .
O1 Mn3 N62C C61C 98.7(3) 2 .
O2 Mn3 N62C C61C -177.1(3) 2 .
O63B Mn3 N62C C61C -80.0(3) . .
N1C Mn3 N62C C61C 3.5(3) . .
N22C Mn3 N62C C61C 2.8(4) . .
Mn2 Mn3 N62C C61C -150.3(3) . .
Mn1 Mn3 N62C C61C 139.4(3) 2 .
O1 Mn3 N62C O63C -76.9(3) 2 .
O2 Mn3 N62C O63C 7.3(3) 2 .
O63B Mn3 N62C O63C 104.4(3) . .
N1C Mn3 N62C O63C -172.0(3) . .
N22C Mn3 N62C O63C -172.8(2) . .
Mn2 Mn3 N62C O63C 34.1(3) . .
Mn1 Mn3 N62C O63C -36.2(3) 2 .
C61C N62C O63C Mn1 173.2(3) . .
Mn3 N62C O63C Mn1 -11.2(4) . .
O1 Mn1 O63C N62C 148.3(3) . .
O2 Mn1 O63C N62C 93.2(3) . .
N62 Mn1 O63C N62C -64.5(3) . .
O2 Mn1 O63C N62C 8.6(3) 2 .
N1 Mn1 O63C N62C -127.9(3) . .
N22 Mn1 O63C N62C 164.1(3) . .
Mn3 Mn1 O63C N62C 112.1(2) 2 .
O63C Mn1 O1 C1 147.9(4) . .
O2 Mn1 O1 C1 -152.8(4) . .
N62 Mn1 O1 C1 -1.0(4) . .
O2 Mn1 O1 C1 -74.0(4) 2 .
N1 Mn1 O1 C1 66.7(4) . .
N22 Mn1 O1 C1 132.7(4) . .
Mn3 Mn1 O1 C1 -161.7(4) 2 .
O63C Mn1 O1 Mn3 -50.4(4) . 2
O2 Mn1 O1 Mn3 8.90(11) . 2
N62 Mn1 O1 Mn3 160.64(14) . 2
O2 Mn1 O1 Mn3 87.72(14) 2 2
N1 Mn1 O1 Mn3 -131.65(14) . 2
N22 Mn1 O1 Mn3 -65.61(14) . 2
O1 Mn1 O2 Mn2 -126.72(17) . 2
O63C Mn1 O2 Mn2 37.88(15) . 2
N62 Mn1 O2 Mn2 -179.96(16) . 2
O2 Mn1 O2 Mn2 125.86(18) 2 2
N1 Mn1 O2 Mn2 -50.2(2) . 2
N22 Mn1 O2 Mn2 -32.73(14) . 2
Mn3 Mn1 O2 Mn2 -118.21(19) 2 2
O1 Mn1 O2 Mn3 -8.51(11) . 2
O63C Mn1 O2 Mn3 156.09(11) . 2
N62 Mn1 O2 Mn3 -61.7(2) . 2
O2 Mn1 O2 Mn3 -115.93(14) 2 2
N1 Mn1 O2 Mn3 68.0(2) . 2
N22 Mn1 O2 Mn3 85.48(13) . 2
O1 Mn1 O2 Mn1 107.42(12) . 2
O63C Mn1 O2 Mn1 -87.98(10) . 2
N62 Mn1 O2 Mn1 54.2(2) . 2
O2 Mn1 O2 Mn1 0 2 2
N1 Mn1 O2 Mn1 -176.04(14) . 2
N22 Mn1 O2 Mn1 -158.59(12) . 2
Mn3 Mn1 O2 Mn1 115.93(14) 2 2
C8 C9 O6 C10 74.0(8) . .
C9 O6 C10 C11 178.8(6) . .
